data_4038120
loop_
_publ_author_name
'W\"ossner, Jan S'
'Esser, Birgit'

_publ_section_title
;
 Spiroconjugated Donor-\s-Acceptor Charge-Transfer Dyes: Effect of the
 \p-Subsystems on the Optoelectronic Properties.
;
_journal_issue 7
_journal_name_full 'The Journal of organic chemistry'
_journal_page_first 5048
_journal_page_last 5057
_journal_paper_doi 10.1021/acs.joc.0c00567
_journal_volume 85
_journal_year 2020
_chemical_formula_moiety 'C21 H12 O4'
_chemical_formula_sum 'C21 H12 O4'
_chemical_formula_weight 328.30
_space_group_crystal_system monoclinic
_space_group_IT_number 14
_space_group_name_Hall '-P 2yn'
_space_group_name_H-M_alt 'P 1 21/n 1'
_atom_sites_solution_hydrogens geom
_atom_sites_solution_primary dual
_audit_creation_date 2018-08-29
_audit_creation_method
;
Olex2 1.2
(compiled 2018.05.29 svn.r3508 for OlexSys, GUI svn.r5506)
;
_cell_angle_alpha 90
_cell_angle_beta 109.86(3)
_cell_angle_gamma 90
_cell_formula_units_Z 8
_cell_length_a 11.825(15)
_cell_length_b 17.04(3)
_cell_length_c 16.23(2)
_cell_measurement_reflns_used 9915
_cell_measurement_temperature 100(2)
_cell_measurement_theta_max 26.659
_cell_measurement_theta_min 2.188
_cell_volume 3076(8)
_computing_cell_refinement 'SAINT V8.38A (Madison, 2016)'
_computing_data_collection 'Bruker APEX2 software'
_computing_data_reduction 'SAINT V8.38A (Madison, 2016)'
_computing_molecular_graphics 'Olex2 (Dolomanov et al., 2009)'
_computing_publication_material 'Olex2 (Dolomanov et al., 2009)'
_computing_structure_refinement 'ShelXL (Sheldrick, 2015)'
_computing_structure_solution 'ShelXT (Sheldrick, 2015)'
_diffrn_ambient_temperature 100.06
_diffrn_detector 'Bruker APEX2 area detector'
_diffrn_detector_area_resol_mean 7.9
_diffrn_detector_type 'CCD area detector'
_diffrn_measured_fraction_theta_full 1.000
_diffrn_measured_fraction_theta_max 0.991
_diffrn_measurement_device 'fixed-chi two circle goniometer'
_diffrn_measurement_device_type 'Bruker SMART APEX2 area detector'
_diffrn_measurement_method '\w and \f scans'
_diffrn_radiation_monochromator 'mirror optics'
_diffrn_radiation_probe x-ray
_diffrn_radiation_type MoK\a
_diffrn_radiation_wavelength 0.71073
_diffrn_reflns_av_R_equivalents 0.0797
_diffrn_reflns_av_unetI/netI 0.0542
_diffrn_reflns_Laue_measured_fraction_full 1.000
_diffrn_reflns_Laue_measured_fraction_max 0.991
_diffrn_reflns_limit_h_max 15
_diffrn_reflns_limit_h_min -15
_diffrn_reflns_limit_k_max 22
_diffrn_reflns_limit_k_min -22
_diffrn_reflns_limit_l_max 21
_diffrn_reflns_limit_l_min -21
_diffrn_reflns_number 59170
_diffrn_reflns_point_group_measured_fraction_full 1.000
_diffrn_reflns_point_group_measured_fraction_max 0.991
_diffrn_reflns_theta_full 25.242
_diffrn_reflns_theta_max 27.618
_diffrn_reflns_theta_min 1.791
_diffrn_source 'microfocus sealed X-ray tube'
_diffrn_source_current 50
_diffrn_source_type 'Incoatec Mo I\ms'
_diffrn_source_voltage 0.6
_exptl_absorpt_coefficient_mu 0.099
_exptl_absorpt_correction_T_max 0.7456
_exptl_absorpt_correction_T_min 0.4822
_exptl_absorpt_correction_type multi-scan
_exptl_absorpt_process_details
'SADABS-2016/2 (Bruker,2016/2) was used for absorption correction. wR2(int) was 0.1627 before and 0.0847 after correction. The Ratio of minimum to maximum transmission is 0.6467. The \l/2 correction factor is Not present.'
_exptl_crystal_colour yellow
_exptl_crystal_colour_primary yellow
_exptl_crystal_density_diffrn 1.418
_exptl_crystal_description block
_exptl_crystal_F_000 1360
_exptl_crystal_recrystallization_method
'The material was recrystallised from a mixture of DCM and cyclohexane  by solvent layering'
_exptl_crystal_size_max 0.2
_exptl_crystal_size_mid 0.14
_exptl_crystal_size_min 0.07
_refine_diff_density_max 0.614
_refine_diff_density_min -0.399
_refine_diff_density_rms 0.098
_refine_ls_extinction_method none
_refine_ls_goodness_of_fit_ref 1.090
_refine_ls_hydrogen_treatment constr
_refine_ls_matrix_type full
_refine_ls_number_parameters 451
_refine_ls_number_reflns 7087
_refine_ls_number_restraints 0
_refine_ls_restrained_S_all 1.090
_refine_ls_R_factor_all 0.0914
_refine_ls_R_factor_gt 0.0684
_refine_ls_shift/su_max 0.000
_refine_ls_shift/su_mean 0.000
_refine_ls_structure_factor_coef Fsqd
_refine_ls_weighting_details 'w=1/[\s^2^(Fo^2^)+(0.0953P)^2^+1.3579P] where P=(Fo^2^+2Fc^2^)/3'
_refine_ls_weighting_scheme calc
_refine_ls_wR_factor_gt 0.1686
_refine_ls_wR_factor_ref 0.1830
_reflns_Friedel_coverage 0.000
_reflns_number_gt 5273
_reflns_number_total 7087
_reflns_threshold_expression 'I > 2\s(I)'
_cod_data_source_file jo0c00567_si_002.cif
_cod_data_source_block esser_jw260_0m_a
_cod_depositor_comments
;
Adding full bibliography for 4038114--4038124.cif.

2020-03-29
Z value and formula fixed to values more according to usual
chemical conventions.                 miguel
;
_cod_original_formula_sum 'C42 H24 O8'
_cod_original_formula_weight 656.61
_cod_original_formula_moiety '2(C21 H12 O4)'
_cod_original_formula_units_Z 4
_cod_database_code 4038120
_shelx_shelxl_version_number 2018/3
_shelx_space_group_comment
;
The symmetry employed for this shelxl refinement is uniquely defined
by the following loop, which should always be used as a source of
symmetry information in preference to the above space-group names.
They are only intended as comments.
;
_shelx_estimated_absorpt_t_max 0.993
_shelx_estimated_absorpt_t_min 0.981
_olex2_refinement_description
;
1. Fixed Uiso
 At 1.2 times of:
  All C(H) groups
2.a Aromatic/amide H refined with riding coordinates:
 C14(H14), C11(H11), C17(H17), C11A(H11A), C14A(H14A), C20A(H20A), C12(H12),
 C13(H13), C12A(H12A), C20(H20), C13A(H13A), C17A(H17A), C18(H18), C18A(H18A),
 C19(H19), C7(H7), C7A(H7A), C6A(H6A), C6(H6), C19A(H19A), C4(H4), C4A(H4A),
 C5A(H5A), C5(H5)
;
_olex2_diffrn_ambient_temperature_device 'Oxford Cryosystems 800'
_olex2_exptl_crystal_mounting_method 'The crystal was mounted on a MITIGEN holder in perfluoroether oil'
_olex2_submission_special_instructions 'No special instructions were received'

loop_
_space_group_symop_operation_xyz
'x, y, z'
'-x+1/2, y+1/2, -z+1/2'
'-x, -y, -z'
'x-1/2, -y-1/2, z-1/2'

loop_
_atom_site_label
_atom_site_type_symbol
_atom_site_fract_x
_atom_site_fract_y
_atom_site_fract_z
_atom_site_U_iso_or_equiv
_atom_site_adp_type
_atom_site_occupancy
_atom_site_site_symmetry_order
_atom_site_calc_flag
_atom_site_refinement_flags_posn
_atom_site_refinement_flags_adp
_atom_site_refinement_flags_occupancy
_atom_site_disorder_assembly
_atom_site_disorder_group
O2A O 0.32150(13) 0.26723(9) 0.64581(9) 0.0225(3) Uani 1 1 d . . . . .
O1 O 0.52570(13) 0.36958(9) 0.31374(9) 0.0245(4) Uani 1 1 d . . . . .
O1A O 0.46428(13) 0.36494(9) 0.65039(9) 0.0235(3) Uani 1 1 d . . . . .
O2 O 0.58862(13) 0.26603(9) 0.24395(10) 0.0248(3) Uani 1 1 d . . . . .
O4A O 0.24727(14) 0.41470(9) 0.70022(10) 0.0291(4) Uani 1 1 d . . . . .
O4 O 0.69359(14) 0.41215(10) 0.21407(10) 0.0292(4) Uani 1 1 d . . . . .
O3A O 0.57157(14) 0.23420(10) 0.76987(11) 0.0315(4) Uani 1 1 d . . . . .
O3 O 0.65461(16) 0.25002(12) 0.43972(12) 0.0454(5) Uani 1 1 d . . . . .
C10 C 0.43458(18) 0.39124(13) 0.23586(13) 0.0219(5) Uani 1 1 d . . . . .
C15 C 0.35435(19) 0.33399(13) 0.18831(14) 0.0222(5) Uani 1 1 d . . . . .
C16 C 0.37455(19) 0.25059(12) 0.21272(14) 0.0216(4) Uani 1 1 d . . . . .
C10A C 0.39715(18) 0.38856(13) 0.56438(13) 0.0223(5) Uani 1 1 d . . . . .
C14 C 0.2546(2) 0.35866(13) 0.11826(15) 0.0260(5) Uani 1 1 d . . . . .
H14 H 0.198193 0.321092 0.084931 0.031 Uiso 1 1 calc R . . . .
C16A C 0.38085(18) 0.24782(12) 0.51921(14) 0.0215(4) Uani 1 1 d . . . . .
C21 C 0.4909(2) 0.21918(13) 0.24335(14) 0.0241(5) Uani 1 1 d . . . . .
C11 C 0.4184(2) 0.46943(13) 0.21470(15) 0.0255(5) Uani 1 1 d . . . . .
H11 H 0.474610 0.507193 0.247828 0.031 Uiso 1 1 calc R . . . .
C17 C 0.2784(2) 0.19945(13) 0.20395(14) 0.0255(5) Uani 1 1 d . . . . .
H17 H 0.198488 0.219104 0.183408 0.031 Uiso 1 1 calc R . . . .
C21A C 0.36562(18) 0.21746(13) 0.59463(14) 0.0222(5) Uani 1 1 d . . . . .
C8A C 0.3998(2) 0.37368(13) 0.83586(14) 0.0249(5) Uani 1 1 d . . . . .
C11A C 0.38154(19) 0.46729(13) 0.54683(15) 0.0256(5) Uani 1 1 d . . . . .
H11A H 0.406751 0.504510 0.593083 0.031 Uiso 1 1 calc R . . . .
C1A C 0.40350(19) 0.32189(13) 0.69724(14) 0.0228(5) Uani 1 1 d . . . . .
C3A C 0.49415(19) 0.32014(13) 0.85628(14) 0.0241(5) Uani 1 1 d . . . . .
C14A C 0.3082(2) 0.35836(13) 0.41205(15) 0.0249(5) Uani 1 1 d . . . . .
H14A H 0.282630 0.321293 0.365661 0.030 Uiso 1 1 calc R . . . .
C20A C 0.3798(2) 0.13953(13) 0.61560(15) 0.0260(5) Uani 1 1 d . . . . .
H20A H 0.368898 0.120779 0.667507 0.031 Uiso 1 1 calc R . . . .
C12 C 0.3190(2) 0.49282(13) 0.14444(16) 0.0282(5) Uani 1 1 d . . . . .
H12 H 0.307109 0.546733 0.128980 0.034 Uiso 1 1 calc R . . . .
C8 C 0.8245(2) 0.38238(13) 0.36186(14) 0.0251(5) Uani 1 1 d . . . . .
C15A C 0.36177(19) 0.33196(13) 0.49822(14) 0.0226(5) Uani 1 1 d . . . . .
C9A C 0.33503(19) 0.37670(13) 0.73973(14) 0.0234(5) Uani 1 1 d . . . . .
C9 C 0.7143(2) 0.37889(13) 0.28380(14) 0.0245(5) Uani 1 1 d . . . . .
C1 C 0.62294(19) 0.32608(13) 0.30655(14) 0.0244(5) Uani 1 1 d . . . . .
C13 C 0.2375(2) 0.43722(14) 0.09707(16) 0.0289(5) Uani 1 1 d . . . . .
H13 H 0.169052 0.453295 0.049467 0.035 Uiso 1 1 calc R . . . .
C12A C 0.3282(2) 0.49221(13) 0.46036(15) 0.0277(5) Uani 1 1 d . . . . .
H12A H 0.316875 0.546594 0.447270 0.033 Uiso 1 1 calc R . . . .
C2A C 0.50241(19) 0.28405(13) 0.77565(14) 0.0243(5) Uani 1 1 d . . . . .
C20 C 0.5119(2) 0.14080(13) 0.26391(15) 0.0274(5) Uani 1 1 d . . . . .
H20 H 0.591672 0.120787 0.284156 0.033 Uiso 1 1 calc R . . . .
C13A C 0.2919(2) 0.43705(14) 0.39354(15) 0.0269(5) Uani 1 1 d . . . . .
H13A H 0.255615 0.453860 0.334605 0.032 Uiso 1 1 calc R . . . .
C17A C 0.41149(19) 0.19467(13) 0.46413(14) 0.0244(5) Uani 1 1 d . . . . .
H17A H 0.422699 0.213196 0.412246 0.029 Uiso 1 1 calc R . . . .
C18 C 0.2980(2) 0.12131(14) 0.22462(15) 0.0289(5) Uani 1 1 d . . . . .
H18 H 0.231846 0.087429 0.218491 0.035 Uiso 1 1 calc R . . . .
C18A C 0.4254(2) 0.11652(14) 0.48429(15) 0.0274(5) Uani 1 1 d . . . . .
H18A H 0.445495 0.081275 0.446068 0.033 Uiso 1 1 calc R . . . .
C3 C 0.8120(2) 0.33496(14) 0.42859(15) 0.0269(5) Uani 1 1 d . . . . .
C2 C 0.6930(2) 0.29669(14) 0.39997(15) 0.0283(5) Uani 1 1 d . . . . .
C19 C 0.4149(2) 0.09161(14) 0.25458(15) 0.0291(5) Uani 1 1 d . . . . .
H19 H 0.428022 0.037492 0.268657 0.035 Uiso 1 1 calc R . . . .
C7 C 0.9305(2) 0.42356(14) 0.37447(16) 0.0298(5) Uani 1 1 d . . . . .
H7 H 0.939746 0.455567 0.329263 0.036 Uiso 1 1 calc R . . . .
C7A C 0.3770(2) 0.41626(14) 0.90177(15) 0.0302(5) Uani 1 1 d . . . . .
H7A H 0.313317 0.453332 0.888601 0.036 Uiso 1 1 calc R . . . .
C6A C 0.4510(2) 0.40245(16) 0.98757(16) 0.0348(6) Uani 1 1 d . . . . .
H6A H 0.436751 0.430385 1.033738 0.042 Uiso 1 1 calc R . . . .
C6 C 1.0217(2) 0.41696(16) 0.45388(17) 0.0363(6) Uani 1 1 d . . . . .
H6 H 1.094716 0.444679 0.463229 0.044 Uiso 1 1 calc R . . . .
C19A C 0.4103(2) 0.08817(14) 0.56034(15) 0.0280(5) Uani 1 1 d . . . . .
H19A H 0.420834 0.033900 0.574265 0.034 Uiso 1 1 calc R . . . .
C4 C 0.9040(2) 0.32895(15) 0.50907(16) 0.0330(6) Uani 1 1 d . . . . .
H4 H 0.894849 0.297276 0.554547 0.040 Uiso 1 1 calc R . . . .
C4A C 0.5688(2) 0.30677(15) 0.94213(15) 0.0304(5) Uani 1 1 d . . . . .
H4A H 0.633334 0.270295 0.955349 0.036 Uiso 1 1 calc R . . . .
C5A C 0.5452(2) 0.34902(16) 1.00774(16) 0.0353(6) Uani 1 1 d . . . . .
H5A H 0.594018 0.341216 1.067133 0.042 Uiso 1 1 calc R . . . .
C5 C 1.0092(2) 0.37020(17) 0.52125(17) 0.0372(6) Uani 1 1 d . . . . .
H5 H 1.073265 0.366826 0.575630 0.045 Uiso 1 1 calc R . . . .

loop_
_atom_site_aniso_label
_atom_site_aniso_U_11
_atom_site_aniso_U_22
_atom_site_aniso_U_33
_atom_site_aniso_U_23
_atom_site_aniso_U_13
_atom_site_aniso_U_12
O2A 0.0197(7) 0.0369(8) 0.0165(7) -0.0040(6) 0.0133(6) -0.0027(6)
O1 0.0186(7) 0.0422(9) 0.0160(8) -0.0033(6) 0.0104(6) -0.0005(6)
O1A 0.0210(8) 0.0390(9) 0.0134(7) -0.0001(6) 0.0097(6) -0.0046(6)
O2 0.0207(8) 0.0379(9) 0.0210(8) -0.0032(6) 0.0139(7) -0.0027(6)
O4A 0.0240(8) 0.0411(9) 0.0236(9) -0.0026(7) 0.0097(7) 0.0032(7)
O4 0.0313(9) 0.0439(9) 0.0180(8) 0.0008(7) 0.0159(7) -0.0013(7)
O3A 0.0268(9) 0.0466(10) 0.0256(9) 0.0020(7) 0.0147(7) 0.0078(7)
O3 0.0315(10) 0.0752(13) 0.0299(10) 0.0198(9) 0.0108(8) -0.0112(9)
C10 0.0177(10) 0.0386(12) 0.0145(10) -0.0032(9) 0.0119(8) 0.0003(8)
C15 0.0199(10) 0.0350(11) 0.0177(11) -0.0034(9) 0.0141(9) -0.0005(9)
C16 0.0210(11) 0.0329(11) 0.0143(10) -0.0039(8) 0.0105(9) 0.0009(8)
C10A 0.0169(10) 0.0398(12) 0.0138(10) -0.0002(9) 0.0098(8) -0.0023(9)
C14 0.0223(11) 0.0362(12) 0.0224(12) -0.0049(9) 0.0113(9) -0.0015(9)
C16A 0.0157(10) 0.0349(12) 0.0160(10) -0.0028(8) 0.0082(8) -0.0031(8)
C21 0.0244(11) 0.0359(12) 0.0171(11) -0.0026(9) 0.0136(9) -0.0035(9)
C11 0.0245(11) 0.0355(12) 0.0217(11) -0.0075(9) 0.0146(10) -0.0041(9)
C17 0.0217(11) 0.0396(12) 0.0192(11) -0.0047(9) 0.0120(9) -0.0024(9)
C21A 0.0183(10) 0.0355(12) 0.0173(11) -0.0042(9) 0.0118(9) -0.0008(8)
C8A 0.0222(11) 0.0394(12) 0.0178(11) -0.0026(9) 0.0127(9) -0.0066(9)
C11A 0.0237(11) 0.0369(12) 0.0203(11) -0.0052(9) 0.0128(9) -0.0046(9)
C1A 0.0211(10) 0.0371(12) 0.0155(10) -0.0020(8) 0.0130(9) -0.0034(9)
C3A 0.0199(10) 0.0397(12) 0.0172(11) -0.0017(9) 0.0121(9) -0.0056(9)
C14A 0.0242(11) 0.0379(12) 0.0178(11) -0.0036(9) 0.0140(9) -0.0027(9)
C20A 0.0255(11) 0.0379(12) 0.0188(11) -0.0005(9) 0.0131(9) -0.0022(9)
C12 0.0305(12) 0.0324(12) 0.0276(12) -0.0014(9) 0.0174(10) 0.0013(9)
C8 0.0230(11) 0.0381(12) 0.0194(11) -0.0053(9) 0.0141(9) -0.0014(9)
C15A 0.0196(10) 0.0355(12) 0.0173(11) -0.0025(9) 0.0125(9) -0.0036(9)
C9A 0.0191(10) 0.0359(12) 0.0186(11) -0.0014(9) 0.0109(9) -0.0025(9)
C9 0.0247(11) 0.0363(12) 0.0179(11) -0.0028(9) 0.0144(9) 0.0000(9)
C1 0.0192(10) 0.0401(12) 0.0168(11) -0.0002(9) 0.0101(9) -0.0016(9)
C13 0.0235(11) 0.0394(13) 0.0248(12) 0.0008(10) 0.0094(10) 0.0041(9)
C12A 0.0283(12) 0.0329(12) 0.0271(12) 0.0024(9) 0.0162(10) -0.0010(9)
C2A 0.0205(11) 0.0378(12) 0.0193(11) 0.0010(9) 0.0128(9) -0.0036(9)
C20 0.0264(12) 0.0382(12) 0.0214(12) 0.0006(9) 0.0130(10) 0.0045(9)
C13A 0.0245(11) 0.0413(13) 0.0191(11) 0.0037(9) 0.0128(9) 0.0003(9)
C17A 0.0215(11) 0.0400(12) 0.0166(11) -0.0030(9) 0.0128(9) -0.0017(9)
C18 0.0312(12) 0.0384(13) 0.0236(12) -0.0042(10) 0.0178(10) -0.0072(10)
C18A 0.0263(12) 0.0386(12) 0.0224(12) -0.0065(9) 0.0148(10) 0.0006(9)
C3 0.0219(11) 0.0440(13) 0.0194(11) -0.0020(9) 0.0130(9) -0.0007(9)
C2 0.0243(12) 0.0452(13) 0.0186(11) 0.0031(10) 0.0116(10) -0.0015(10)
C19 0.0359(13) 0.0318(12) 0.0248(12) 0.0003(9) 0.0170(10) 0.0010(10)
C7 0.0276(12) 0.0392(13) 0.0285(13) -0.0074(10) 0.0172(11) -0.0062(10)
C7A 0.0303(12) 0.0420(13) 0.0260(13) -0.0058(10) 0.0196(11) -0.0032(10)
C6A 0.0383(14) 0.0514(15) 0.0226(12) -0.0097(11) 0.0206(11) -0.0125(12)
C6 0.0252(12) 0.0526(15) 0.0362(15) -0.0142(12) 0.0171(11) -0.0083(11)
C19A 0.0296(12) 0.0323(12) 0.0249(12) 0.0002(9) 0.0129(10) 0.0018(9)
C4 0.0272(12) 0.0543(15) 0.0209(12) 0.0004(11) 0.0127(10) 0.0014(11)
C4A 0.0232(11) 0.0520(14) 0.0190(11) 0.0017(10) 0.0114(10) -0.0030(10)
C5A 0.0322(13) 0.0609(16) 0.0154(11) -0.0020(11) 0.0113(10) -0.0098(12)
C5 0.0235(12) 0.0618(17) 0.0246(13) -0.0092(12) 0.0060(10) -0.0001(11)

loop_
_atom_type_symbol
_atom_type_description
_atom_type_scat_dispersion_real
_atom_type_scat_dispersion_imag
_atom_type_scat_source
C C 0.0033 0.0016 'International Tables Vol C Tables 4.2.6.8 and 6.1.1.4'
H H 0.0000 0.0000 'International Tables Vol C Tables 4.2.6.8 and 6.1.1.4'
O O 0.0106 0.0060 'International Tables Vol C Tables 4.2.6.8 and 6.1.1.4'

loop_
_geom_angle_atom_site_label_1
_geom_angle_atom_site_label_2
_geom_angle_atom_site_label_3
_geom_angle
_geom_angle_site_symmetry_1
_geom_angle_site_symmetry_3
_geom_angle_publ_flag
C1A O2A C21A 115.69(18) . . ?
C10 O1 C1 117.59(17) . . ?
C10A O1A C1A 117.52(18) . . ?
C1 O2 C21 117.11(17) . . ?
C15 C10 O1 118.9(2) . . ?
C11 C10 O1 118.66(19) . . ?
C11 C10 C15 121.9(2) . . ?
C10 C15 C16 120.5(2) . . ?
C14 C15 C10 117.8(2) . . ?
C14 C15 C16 121.64(19) . . ?
C21 C16 C15 120.94(19) . . ?
C21 C16 C17 117.6(2) . . ?
C17 C16 C15 121.4(2) . . ?
C11A C10A O1A 118.41(19) . . ?
C11A C10A C15A 122.1(2) . . ?
C15A C10A O1A 119.0(2) . . ?
C15 C14 H14 119.8 . . ?
C13 C14 C15 120.5(2) . . ?
C13 C14 H14 119.8 . . ?
C21A C16A C15A 120.54(19) . . ?
C21A C16A C17A 117.2(2) . . ?
C17A C16A C15A 122.2(2) . . ?
C16 C21 O2 119.5(2) . . ?
C20 C21 O2 118.0(2) . . ?
C20 C21 C16 122.1(2) . . ?
C10 C11 H11 120.3 . . ?
C10 C11 C12 119.4(2) . . ?
C12 C11 H11 120.3 . . ?
C16 C17 H17 119.5 . . ?
C18 C17 C16 121.0(2) . . ?
C18 C17 H17 119.5 . . ?
C16A C21A O2A 118.6(2) . . ?
C20A C21A O2A 118.5(2) . . ?
C20A C21A C16A 122.5(2) . . ?
C3A C8A C9A 110.97(19) . . ?
C3A C8A C7A 120.5(2) . . ?
C7A C8A C9A 128.5(2) . . ?
C10A C11A H11A 120.3 . . ?
C10A C11A C12A 119.3(2) . . ?
C12A C11A H11A 120.3 . . ?
O2A C1A O1A 113.58(19) . . ?
O2A C1A C9A 107.90(19) . . ?
O2A C1A C2A 113.0(2) . . ?
O1A C1A C9A 111.4(2) . . ?
O1A C1A C2A 106.14(19) . . ?
C9A C1A C2A 104.44(19) . . ?
C8A C3A C2A 110.5(2) . . ?
C8A C3A C4A 122.0(2) . . ?
C4A C3A C2A 127.4(2) . . ?
C15A C14A H14A 119.5 . . ?
C13A C14A H14A 119.5 . . ?
C13A C14A C15A 121.0(2) . . ?
C21A C20A H20A 120.4 . . ?
C21A C20A C19A 119.3(2) . . ?
C19A C20A H20A 120.4 . . ?
C11 C12 H12 120.2 . . ?
C13 C12 C11 119.7(2) . . ?
C13 C12 H12 120.2 . . ?
C3 C8 C9 110.2(2) . . ?
C7 C8 C9 129.4(2) . . ?
C7 C8 C3 120.3(2) . . ?
C10A C15A C16A 120.8(2) . . ?
C10A C15A C14A 117.5(2) . . ?
C14A C15A C16A 121.72(19) . . ?
O4A C9A C8A 128.3(2) . . ?
O4A C9A C1A 125.0(2) . . ?
C8A C9A C1A 106.66(19) . . ?
O4 C9 C8 128.3(2) . . ?
O4 C9 C1 124.0(2) . . ?
C8 C9 C1 107.6(2) . . ?
O1 C1 C9 111.8(2) . . ?
O1 C1 C2 105.69(18) . . ?
O2 C1 O1 113.68(18) . . ?
O2 C1 C9 107.80(19) . . ?
O2 C1 C2 113.7(2) . . ?
C2 C1 C9 103.79(18) . . ?
C14 C13 C12 120.7(2) . . ?
C14 C13 H13 119.7 . . ?
C12 C13 H13 119.7 . . ?
C11A C12A H12A 120.2 . . ?
C13A C12A C11A 119.6(2) . . ?
C13A C12A H12A 120.2 . . ?
O3A C2A C1A 125.0(2) . . ?
O3A C2A C3A 127.8(2) . . ?
C3A C2A C1A 107.2(2) . . ?
C21 C20 H20 120.5 . . ?
C21 C20 C19 119.0(2) . . ?
C19 C20 H20 120.5 . . ?
C14A C13A C12A 120.5(2) . . ?
C14A C13A H13A 119.8 . . ?
C12A C13A H13A 119.8 . . ?
C16A C17A H17A 119.6 . . ?
C18A C17A C16A 120.8(2) . . ?
C18A C17A H17A 119.6 . . ?
C17 C18 H18 119.9 . . ?
C17 C18 C19 120.1(2) . . ?
C19 C18 H18 119.9 . . ?
C17A C18A H18A 119.7 . . ?
C17A C18A C19A 120.6(2) . . ?
C19A C18A H18A 119.7 . . ?
C8 C3 C2 110.6(2) . . ?
C4 C3 C8 121.0(2) . . ?
C4 C3 C2 128.4(2) . . ?
O3 C2 C1 124.4(2) . . ?
O3 C2 C3 128.0(2) . . ?
C3 C2 C1 107.57(19) . . ?
C20 C19 C18 120.2(2) . . ?
C20 C19 H19 119.9 . . ?
C18 C19 H19 119.9 . . ?
C8 C7 H7 120.7 . . ?
C6 C7 C8 118.5(2) . . ?
C6 C7 H7 120.7 . . ?
C8A C7A H7A 121.3 . . ?
C6A C7A C8A 117.5(2) . . ?
C6A C7A H7A 121.3 . . ?
C7A C6A H6A 119.0 . . ?
C5A C6A C7A 121.9(2) . . ?
C5A C6A H6A 119.0 . . ?
C7 C6 H6 119.3 . . ?
C7 C6 C5 121.4(2) . . ?
C5 C6 H6 119.3 . . ?
C20A C19A C18A 119.6(2) . . ?
C20A C19A H19A 120.2 . . ?
C18A C19A H19A 120.2 . . ?
C3 C4 H4 120.8 . . ?
C5 C4 C3 118.4(2) . . ?
C5 C4 H4 120.8 . . ?
C3A C4A H4A 121.4 . . ?
C5A C4A C3A 117.2(2) . . ?
C5A C4A H4A 121.4 . . ?
C6A C5A C4A 120.9(2) . . ?
C6A C5A H5A 119.6 . . ?
C4A C5A H5A 119.6 . . ?
C6 C5 H5 119.8 . . ?
C4 C5 C6 120.4(2) . . ?
C4 C5 H5 119.8 . . ?

loop_
_geom_bond_atom_site_label_1
_geom_bond_atom_site_label_2
_geom_bond_distance
_geom_bond_site_symmetry_2
_geom_bond_publ_flag
O2A C21A 1.406(3) . ?
O2A C1A 1.398(3) . ?
O1 C10 1.403(3) . ?
O1 C1 1.406(3) . ?
O1A C10A 1.410(3) . ?
O1A C1A 1.416(3) . ?
O2 C21 1.402(3) . ?
O2 C1 1.401(3) . ?
O4A C9A 1.206(3) . ?
O4 C9 1.214(3) . ?
O3A C2A 1.205(3) . ?
O3 C2 1.206(3) . ?
C10 C15 1.396(3) . ?
C10 C11 1.373(4) . ?
C15 C16 1.473(4) . ?
C15 C14 1.396(3) . ?
C16 C21 1.400(3) . ?
C16 C17 1.401(3) . ?
C10A C11A 1.371(4) . ?
C10A C15A 1.397(3) . ?
C14 H14 0.9500 . ?
C14 C13 1.380(4) . ?
C16A C21A 1.396(3) . ?
C16A C15A 1.473(4) . ?
C16A C17A 1.404(3) . ?
C21 C20 1.379(4) . ?
C11 H11 0.9500 . ?
C11 C12 1.389(4) . ?
C17 H17 0.9500 . ?
C17 C18 1.373(4) . ?
C21A C20A 1.367(4) . ?
C8A C3A 1.391(4) . ?
C8A C9A 1.487(4) . ?
C8A C7A 1.393(3) . ?
C11A H11A 0.9500 . ?
C11A C12A 1.395(4) . ?
C1A C9A 1.544(3) . ?
C1A C2A 1.546(3) . ?
C3A C2A 1.479(3) . ?
C3A C4A 1.392(4) . ?
C14A H14A 0.9500 . ?
C14A C15A 1.399(3) . ?
C14A C13A 1.373(4) . ?
C20A H20A 0.9500 . ?
C20A C19A 1.386(3) . ?
C12 H12 0.9500 . ?
C12 C13 1.383(4) . ?
C8 C9 1.478(3) . ?
C8 C3 1.399(3) . ?
C8 C7 1.389(3) . ?
C9 C1 1.544(3) . ?
C1 C2 1.544(3) . ?
C13 H13 0.9500 . ?
C12A H12A 0.9500 . ?
C12A C13A 1.388(4) . ?
C20 H20 0.9500 . ?
C20 C19 1.388(4) . ?
C13A H13A 0.9500 . ?
C17A H17A 0.9500 . ?
C17A C18A 1.368(4) . ?
C18 H18 0.9500 . ?
C18 C19 1.395(4) . ?
C18A H18A 0.9500 . ?
C18A C19A 1.392(4) . ?
C3 C2 1.475(4) . ?
C3 C4 1.391(4) . ?
C19 H19 0.9500 . ?
C7 H7 0.9500 . ?
C7 C6 1.376(4) . ?
C7A H7A 0.9500 . ?
C7A C6A 1.390(4) . ?
C6A H6A 0.9500 . ?
C6A C5A 1.388(4) . ?
C6 H6 0.9500 . ?
C6 C5 1.401(4) . ?
C19A H19A 0.9500 . ?
C4 H4 0.9500 . ?
C4 C5 1.383(4) . ?
C4A H4A 0.9500 . ?
C4A C5A 1.391(4) . ?
C5A H5A 0.9500 . ?
C5 H5 0.9500 . ?

loop_
_geom_torsion_atom_site_label_1
_geom_torsion_atom_site_label_2
_geom_torsion_atom_site_label_3
_geom_torsion_atom_site_label_4
_geom_torsion
_geom_torsion_site_symmetry_1
_geom_torsion_site_symmetry_2
_geom_torsion_site_symmetry_3
_geom_torsion_site_symmetry_4
_geom_torsion_publ_flag
O2A C21A C20A C19A 172.86(19) . . . . ?
O2A C1A C9A O4A -56.2(3) . . . . ?
O2A C1A C9A C8A 124.84(19) . . . . ?
O2A C1A C2A O3A 58.9(3) . . . . ?
O2A C1A C2A C3A -120.7(2) . . . . ?
O1 C10 C15 C16 -8.2(3) . . . . ?
O1 C10 C15 C14 171.03(18) . . . . ?
O1 C10 C11 C12 -171.44(19) . . . . ?
O1 C1 C2 O3 66.5(3) . . . . ?
O1 C1 C2 C3 -114.4(2) . . . . ?
O1A C10A C11A C12A 172.27(19) . . . . ?
O1A C10A C15A C16A 7.5(3) . . . . ?
O1A C10A C15A C14A -172.43(18) . . . . ?
O1A C1A C9A O4A 69.1(3) . . . . ?
O1A C1A C9A C8A -109.8(2) . . . . ?
O1A C1A C2A O3A -66.2(3) . . . . ?
O1A C1A C2A C3A 114.2(2) . . . . ?
O2 C21 C20 C19 -173.10(19) . . . . ?
O2 C1 C2 O3 -58.9(3) . . . . ?
O2 C1 C2 C3 120.3(2) . . . . ?
O4 C9 C1 O1 -68.0(3) . . . . ?
O4 C9 C1 O2 57.6(3) . . . . ?
O4 C9 C1 C2 178.5(2) . . . . ?
C10 O1 C1 O2 -43.2(3) . . . . ?
C10 O1 C1 C9 79.1(2) . . . . ?
C10 O1 C1 C2 -168.59(17) . . . . ?
C10 C15 C16 C21 -36.8(3) . . . . ?
C10 C15 C16 C17 144.9(2) . . . . ?
C10 C15 C14 C13 0.4(3) . . . . ?
C10 C11 C12 C13 0.3(3) . . . . ?
C15 C10 C11 C12 0.5(3) . . . . ?
C15 C16 C21 O2 -5.3(3) . . . . ?
C15 C16 C21 C20 -177.8(2) . . . . ?
C15 C16 C17 C18 178.2(2) . . . . ?
C15 C14 C13 C12 0.4(3) . . . . ?
C16 C15 C14 C13 179.6(2) . . . . ?
C16 C21 C20 C19 -0.5(3) . . . . ?
C16 C17 C18 C19 -0.2(3) . . . . ?
C10A O1A C1A O2A 39.3(3) . . . . ?
C10A O1A C1A C9A -82.8(2) . . . . ?
C10A O1A C1A C2A 164.09(17) . . . . ?
C10A C11A C12A C13A 0.0(3) . . . . ?
C14 C15 C16 C21 144.0(2) . . . . ?
C14 C15 C16 C17 -34.3(3) . . . . ?
C16A C21A C20A C19A -0.1(3) . . . . ?
C16A C17A C18A C19A -0.5(3) . . . . ?
C21 O2 C1 O1 -44.9(3) . . . . ?
C21 O2 C1 C9 -169.37(17) . . . . ?
C21 O2 C1 C2 76.2(2) . . . . ?
C21 C16 C17 C18 -0.1(3) . . . . ?
C21 C20 C19 C18 0.2(3) . . . . ?
C11 C10 C15 C16 179.90(19) . . . . ?
C11 C10 C15 C14 -0.9(3) . . . . ?
C11 C12 C13 C14 -0.8(3) . . . . ?
C17 C16 C21 O2 172.95(18) . . . . ?
C17 C16 C21 C20 0.5(3) . . . . ?
C17 C18 C19 C20 0.2(3) . . . . ?
C21A O2A C1A O1A 49.5(2) . . . . ?
C21A O2A C1A C9A 173.56(17) . . . . ?
C21A O2A C1A C2A -71.5(2) . . . . ?
C21A C16A C15A C10A 37.9(3) . . . . ?
C21A C16A C15A C14A -142.2(2) . . . . ?
C21A C16A C17A C18A 0.1(3) . . . . ?
C21A C20A C19A C18A -0.3(3) . . . . ?
C8A C3A C2A O3A -178.0(2) . . . . ?
C8A C3A C2A C1A 1.6(2) . . . . ?
C8A C3A C4A C5A 0.4(3) . . . . ?
C8A C7A C6A C5A 0.6(4) . . . . ?
C11A C10A C15A C16A 179.43(19) . . . . ?
C11A C10A C15A C14A -0.5(3) . . . . ?
C11A C12A C13A C14A 0.0(3) . . . . ?
C1A O2A C21A C16A -75.3(2) . . . . ?
C1A O2A C21A C20A 111.5(2) . . . . ?
C1A O1A C10A C11A 116.0(2) . . . . ?
C1A O1A C10A C15A -71.8(2) . . . . ?
C3A C8A C9A O4A 177.5(2) . . . . ?
C3A C8A C9A C1A -3.6(2) . . . . ?
C3A C8A C7A C6A -0.6(3) . . . . ?
C3A C4A C5A C6A -0.3(4) . . . . ?
C8 C9 C1 O1 110.0(2) . . . . ?
C8 C9 C1 O2 -124.3(2) . . . . ?
C8 C9 C1 C2 -3.5(2) . . . . ?
C8 C3 C2 O3 176.9(3) . . . . ?
C8 C3 C2 C1 -2.2(3) . . . . ?
C8 C3 C4 C5 -0.9(4) . . . . ?
C8 C7 C6 C5 -0.2(4) . . . . ?
C15A C10A C11A C12A 0.3(3) . . . . ?
C15A C16A C21A O2A 5.6(3) . . . . ?
C15A C16A C21A C20A 178.5(2) . . . . ?
C15A C16A C17A C18A -178.2(2) . . . . ?
C15A C14A C13A C12A -0.2(3) . . . . ?
C9A C8A C3A C2A 1.3(3) . . . . ?
C9A C8A C3A C4A 179.8(2) . . . . ?
C9A C8A C7A C6A 179.8(2) . . . . ?
C9A C1A C2A O3A 176.0(2) . . . . ?
C9A C1A C2A C3A -3.7(2) . . . . ?
C9 C8 C3 C2 -0.1(3) . . . . ?
C9 C8 C3 C4 -179.6(2) . . . . ?
C9 C8 C7 C6 -179.7(2) . . . . ?
C9 C1 C2 O3 -175.8(2) . . . . ?
C9 C1 C2 C3 3.4(2) . . . . ?
C1 O1 C10 C15 73.8(2) . . . . ?
C1 O1 C10 C11 -114.1(2) . . . . ?
C1 O2 C21 C16 72.0(3) . . . . ?
C1 O2 C21 C20 -115.1(2) . . . . ?
C2A C1A C9A O4A -176.7(2) . . . . ?
C2A C1A C9A C8A 4.4(2) . . . . ?
C2A C3A C4A C5A 178.6(2) . . . . ?
C13A C14A C15A C10A 0.4(3) . . . . ?
C13A C14A C15A C16A -179.5(2) . . . . ?
C17A C16A C21A O2A -172.73(18) . . . . ?
C17A C16A C21A C20A 0.2(3) . . . . ?
C17A C16A C15A C10A -143.9(2) . . . . ?
C17A C16A C15A C14A 36.0(3) . . . . ?
C17A C18A C19A C20A 0.6(3) . . . . ?
C3 C8 C9 O4 -179.8(2) . . . . ?
C3 C8 C9 C1 2.3(2) . . . . ?
C3 C8 C7 C6 -0.4(3) . . . . ?
C3 C4 C5 C6 0.2(4) . . . . ?
C2 C3 C4 C5 179.7(2) . . . . ?
C7 C8 C9 O4 -0.5(4) . . . . ?
C7 C8 C9 C1 -178.4(2) . . . . ?
C7 C8 C3 C2 -179.4(2) . . . . ?
C7 C8 C3 C4 1.0(3) . . . . ?
C7 C6 C5 C4 0.4(4) . . . . ?
C7A C8A C3A C2A -178.4(2) . . . . ?
C7A C8A C3A C4A 0.1(3) . . . . ?
C7A C8A C9A O4A -2.9(4) . . . . ?
C7A C8A C9A C1A 176.0(2) . . . . ?
C7A C6A C5A C4A -0.2(4) . . . . ?
C4 C3 C2 O3 -3.6(4) . . . . ?
C4 C3 C2 C1 177.3(2) . . . . ?
C4A C3A C2A O3A 3.6(4) . . . . ?
C4A C3A C2A C1A -176.8(2) . . . . ?
